data_4308108
loop_
_publ_author_name
'Wolfgang F. Schmid'
'Stefanie Zorbas-Seifried'
'Roland O. John'
'Vladimir B. Arion'
'Michael A. Jakupec'
'Alexander Roller'
'Markus Galanski'
'Ion Chiorescu'
'Haralabos Zorbas'
'Bernhard K. Keppler'

_publ_section_title
;
The First Ruthenium-Based Paullones: Syntheses, X-ray Diffraction
Structures, and Spectroscopic and Antiproliferative Properties in Vitro
;
_journal_name_full 'Inorganic Chemistry'
_journal_page_first 3645
_journal_page_last 3656
_journal_paper_doi 10.1021/ic070098j
_journal_volume 46
_journal_year 2007
_chemical_formula_sum 'C22 H17 Br N4'
_chemical_formula_weight 417.31
_chemical_name_systematic
; 
9-Bromo-6-(alpha-picolylamino)-7,12-dihydroindolo[3,2-d][1]benzazepine
;
_space_group_IT_number 14
_symmetry_cell_setting monoclinic
_symmetry_space_group_name_Hall '-P 2ybc'
_symmetry_space_group_name_H-M 'P 1 21/c 1'
_atom_sites_solution_hydrogens geom
_atom_sites_solution_primary direct
_atom_sites_solution_secondary difmap
_audit_creation_method SHELXL-97
_cell_angle_alpha 90.00
_cell_angle_beta 94.466(3)
_cell_angle_gamma 90.00
_cell_formula_units_Z 4
_cell_length_a 11.0629(5)
_cell_length_b 19.5840(9)
_cell_length_c 8.6930(5)
_cell_measurement_temperature 100(2)
_cell_volume 1877.67(16)
_computing_structure_refinement 'SHELXL-97 (Sheldrick, 1997)'
_computing_structure_solution 'SHELXS-97 (Sheldrick, 1990)'
_diffrn_ambient_temperature 100(2)
_diffrn_measured_fraction_theta_full 0.999
_diffrn_measured_fraction_theta_max 0.997
_diffrn_radiation_monochromator graphite
_diffrn_radiation_source 'fine-focus sealed tube'
_diffrn_radiation_type MoK\a
_diffrn_radiation_wavelength 0.71073
_diffrn_reflns_av_R_equivalents 0.0529
_diffrn_reflns_av_sigmaI/netI 0.0335
_diffrn_reflns_limit_h_max 15
_diffrn_reflns_limit_h_min -15
_diffrn_reflns_limit_k_max 27
_diffrn_reflns_limit_k_min -27
_diffrn_reflns_limit_l_max 12
_diffrn_reflns_limit_l_min -12
_diffrn_reflns_number 50690
_diffrn_reflns_theta_full 27.50
_diffrn_reflns_theta_max 30.17
_diffrn_reflns_theta_min 2.57
_exptl_absorpt_coefficient_mu 2.203
_exptl_absorpt_correction_T_max 0.8792
_exptl_absorpt_correction_T_min 0.6428
_exptl_absorpt_correction_type multi-scan
_exptl_absorpt_process_details SADABS
_exptl_crystal_colour white
_exptl_crystal_density_diffrn 1.476
_exptl_crystal_density_method 'not measured'
_exptl_crystal_description plate
_exptl_crystal_F_000 848
_exptl_crystal_size_max 0.22
_exptl_crystal_size_mid 0.20
_exptl_crystal_size_min 0.06
_refine_diff_density_max 0.435
_refine_diff_density_min -0.420
_refine_diff_density_rms 0.066
_refine_ls_extinction_method none
_refine_ls_goodness_of_fit_ref 1.011
_refine_ls_hydrogen_treatment constr
_refine_ls_matrix_type full
_refine_ls_number_parameters 244
_refine_ls_number_reflns 5562
_refine_ls_number_restraints 0
_refine_ls_restrained_S_all 1.011
_refine_ls_R_factor_all 0.0580
_refine_ls_R_factor_gt 0.0318
_refine_ls_shift/su_max 0.001
_refine_ls_shift/su_mean 0.000
_refine_ls_structure_factor_coef Fsqd
_refine_ls_weighting_details 'calc w=1/[\s^2^(Fo^2^)+(0.0364P)^2^+0.9567P] where P=(Fo^2^+2Fc^2^)/3'
_refine_ls_weighting_scheme calc
_refine_ls_wR_factor_gt 0.0711
_refine_ls_wR_factor_ref 0.0807
_reflns_number_gt 4112
_reflns_number_total 5562
_reflns_threshold_expression >2sigma(I)
_cod_data_source_file ic070098jsi20070119_060125.cif
_cod_data_source_block WOSC275
_cod_database_code 4308108

loop_
_symmetry_equiv_pos_as_xyz
'x, y, z'
'-x, y+1/2, -z+1/2'
'-x, -y, -z'
'x, -y-1/2, z-1/2'

loop_
_atom_site_label
_atom_site_type_symbol
_atom_site_fract_x
_atom_site_fract_y
_atom_site_fract_z
_atom_site_U_iso_or_equiv
_atom_site_adp_type
_atom_site_occupancy
_atom_site_symmetry_multiplicity
_atom_site_calc_flag
_atom_site_refinement_flags
_atom_site_disorder_assembly
_atom_site_disorder_group
Br1 Br 0.826973(17) 0.110566(10) 0.76616(3) 0.03203(7) Uani 1 1 d . . .
N1 N 0.34625(12) 0.23047(7) 0.54546(17) 0.0164(3) Uani 1 1 d . . .
H1 H 0.3062 0.2673 0.5691 0.020 Uiso 1 1 calc R . .
N2 N 0.25516(13) 0.12983(7) 0.12240(17) 0.0162(3) Uani 1 1 d . . .
N4 N 0.34582(13) -0.00498(7) -0.19247(17) 0.0195(3) Uani 1 1 d . . .
N3 N 0.43528(13) 0.07918(7) 0.07827(16) 0.0171(3) Uani 1 1 d . . .
H30 H 0.4995 0.0561 0.1149 0.021 Uiso 1 1 calc R . .
C1 C 0.67844(15) 0.15286(9) 0.6938(2) 0.0187(3) Uani 1 1 d . . .
C2 C 0.64878(16) 0.21612(9) 0.7570(2) 0.0215(4) Uani 1 1 d . . .
H2 H 0.7039 0.2377 0.8309 0.026 Uiso 1 1 calc R . .
C3 C 0.53954(16) 0.24689(8) 0.7116(2) 0.0196(3) Uani 1 1 d . . .
H3 H 0.5188 0.2900 0.7523 0.023 Uiso 1 1 calc R . .
C4 C 0.46069(15) 0.21317(8) 0.60492(19) 0.0155(3) Uani 1 1 d . . .
C5 C 0.30418(15) 0.18055(8) 0.44242(19) 0.0146(3) Uani 1 1 d . . .
C6 C 0.18360(15) 0.17996(8) 0.3637(2) 0.0165(3) Uani 1 1 d . . .
C7 C 0.08503(16) 0.20793(9) 0.4345(2) 0.0216(4) Uani 1 1 d . . .
H7 H 0.0985 0.2286 0.5331 0.026 Uiso 1 1 calc R . .
C8 C -0.03080(16) 0.20598(9) 0.3638(2) 0.0250(4) Uani 1 1 d . . .
H8 H -0.0963 0.2252 0.4134 0.030 Uiso 1 1 calc R . .
C9 C -0.05118(16) 0.17575(9) 0.2197(2) 0.0242(4) Uani 1 1 d . . .
H9 H -0.1310 0.1739 0.1710 0.029 Uiso 1 1 calc R . .
C10 C 0.04457(16) 0.14833(9) 0.1468(2) 0.0208(4) Uani 1 1 d . . .
H10 H 0.0295 0.1281 0.0478 0.025 Uiso 1 1 calc R . .
C11 C 0.16343(15) 0.14976(8) 0.2160(2) 0.0164(3) Uani 1 1 d . . .
C12 C 0.34853(15) 0.09382(8) 0.17248(19) 0.0150(3) Uani 1 1 d . . .
C13 C 0.42665(16) 0.10022(8) -0.0828(2) 0.0190(3) Uani 1 1 d . . .
H13A H 0.5054 0.0919 -0.1264 0.023 Uiso 1 1 calc R . .
H13B H 0.4098 0.1498 -0.0890 0.023 Uiso 1 1 calc R . .
C14 C 0.32827(15) 0.06233(8) -0.1779(2) 0.0169(3) Uani 1 1 d . . .
C15 C 0.22609(17) 0.09502(9) -0.2449(2) 0.0225(4) Uani 1 1 d . . .
H15 H 0.2161 0.1429 -0.2329 0.027 Uiso 1 1 calc R . .
C16 C 0.13893(17) 0.05689(10) -0.3296(2) 0.0267(4) Uani 1 1 d . . .
H16 H 0.0690 0.0784 -0.3781 0.032 Uiso 1 1 calc R . .
C17 C 0.15503(18) -0.01288(10) -0.3426(2) 0.0275(4) Uani 1 1 d . . .
H17 H 0.0959 -0.0405 -0.3979 0.033 Uiso 1 1 calc R . .
C18 C 0.25944(17) -0.04105(9) -0.2728(2) 0.0243(4) Uani 1 1 d . . .
H18 H 0.2709 -0.0889 -0.2823 0.029 Uiso 1 1 calc R . .
C19 C 0.36974(15) 0.06845(8) 0.33685(19) 0.0153(3) Uani 1 1 d . . .
H19A H 0.2984 0.0424 0.3665 0.018 Uiso 1 1 calc R . .
H19B H 0.4416 0.0382 0.3472 0.018 Uiso 1 1 calc R . .
C20 C 0.38986(14) 0.12977(8) 0.43757(19) 0.0139(3) Uani 1 1 d . . .
C21 C 0.49099(15) 0.14937(8) 0.54031(19) 0.0143(3) Uani 1 1 d . . .
C22 C 0.60288(15) 0.11900(8) 0.58639(19) 0.0160(3) Uani 1 1 d . . .
H22 H 0.6256 0.0765 0.5448 0.019 Uiso 1 1 calc R . .

loop_
_atom_site_aniso_label
_atom_site_aniso_U_11
_atom_site_aniso_U_22
_atom_site_aniso_U_33
_atom_site_aniso_U_23
_atom_site_aniso_U_13
_atom_site_aniso_U_12
Br1 0.01989(10) 0.03360(11) 0.04042(13) -0.00833(9) -0.01157(8) 0.00736(8)
N1 0.0158(7) 0.0131(6) 0.0201(7) -0.0036(5) -0.0003(5) 0.0022(5)
N2 0.0168(7) 0.0144(6) 0.0171(7) 0.0007(5) -0.0010(5) -0.0015(5)
N4 0.0197(7) 0.0199(7) 0.0190(7) -0.0016(6) 0.0027(6) 0.0008(5)
N3 0.0181(7) 0.0175(6) 0.0155(7) 0.0001(6) -0.0005(5) 0.0011(5)
C1 0.0140(7) 0.0218(8) 0.0200(9) 0.0003(6) -0.0009(7) 0.0013(6)
C2 0.0180(8) 0.0228(8) 0.0233(9) -0.0060(7) -0.0013(7) -0.0027(6)
C3 0.0209(8) 0.0162(7) 0.0216(9) -0.0050(7) 0.0015(7) 0.0001(6)
C4 0.0158(7) 0.0138(7) 0.0171(8) 0.0008(6) 0.0018(6) 0.0006(6)
C5 0.0154(7) 0.0132(7) 0.0151(8) 0.0002(6) -0.0002(6) -0.0001(6)
C6 0.0160(8) 0.0123(7) 0.0208(9) 0.0029(6) -0.0008(6) 0.0003(6)
C7 0.0202(8) 0.0186(8) 0.0259(9) -0.0008(7) 0.0001(7) 0.0034(6)
C8 0.0173(8) 0.0245(9) 0.0333(11) 0.0028(8) 0.0027(8) 0.0048(7)
C9 0.0143(8) 0.0251(9) 0.0324(11) 0.0052(8) -0.0035(7) -0.0015(7)
C10 0.0181(8) 0.0203(8) 0.0232(9) 0.0033(7) -0.0034(7) -0.0031(6)
C11 0.0164(8) 0.0128(7) 0.0196(9) 0.0041(6) -0.0007(6) -0.0004(6)
C12 0.0184(8) 0.0106(6) 0.0155(8) -0.0017(6) -0.0019(6) -0.0032(5)
C13 0.0208(8) 0.0189(8) 0.0175(8) 0.0005(6) 0.0029(7) -0.0025(6)
C14 0.0191(8) 0.0194(8) 0.0129(7) 0.0006(6) 0.0043(6) -0.0005(6)
C15 0.0249(9) 0.0232(8) 0.0192(9) 0.0022(7) 0.0013(7) 0.0034(7)
C16 0.0198(9) 0.0380(11) 0.0219(9) 0.0028(8) -0.0016(7) 0.0029(8)
C17 0.0243(9) 0.0349(10) 0.0228(10) -0.0041(8) -0.0010(8) -0.0071(8)
C18 0.0249(9) 0.0225(8) 0.0258(10) -0.0045(7) 0.0030(8) -0.0025(7)
C19 0.0181(8) 0.0106(7) 0.0169(8) 0.0004(6) -0.0008(6) 0.0006(6)
C20 0.0160(7) 0.0124(7) 0.0130(7) 0.0013(6) 0.0006(6) 0.0005(5)
C21 0.0163(7) 0.0121(7) 0.0146(8) 0.0006(6) 0.0026(6) -0.0001(5)
C22 0.0173(7) 0.0142(7) 0.0163(8) 0.0015(6) 0.0011(6) 0.0009(6)

loop_
_atom_type_symbol
_atom_type_description
_atom_type_scat_dispersion_real
_atom_type_scat_dispersion_imag
_atom_type_scat_source
C C 0.0033 0.0016 'International Tables Vol C Tables 4.2.6.8 and 6.1.1.4'
H H 0.0000 0.0000 'International Tables Vol C Tables 4.2.6.8 and 6.1.1.4'
N N 0.0061 0.0033 'International Tables Vol C Tables 4.2.6.8 and 6.1.1.4'
Br Br -0.2901 2.4595 'International Tables Vol C Tables 4.2.6.8 and 6.1.1.4'

loop_
_geom_angle_atom_site_label_1
_geom_angle_atom_site_label_2
_geom_angle_atom_site_label_3
_geom_angle
_geom_angle_site_symmetry_1
_geom_angle_site_symmetry_3
_geom_angle_publ_flag
C4 N1 C5 108.90(13) . . ?
C12 N2 C11 123.28(15) . . ?
C14 N4 C18 117.72(16) . . ?
C12 N3 C13 122.05(14) . . ?
C22 C1 C2 122.90(16) . . ?
C22 C1 Br1 118.59(13) . . ?
C2 C1 Br1 118.47(13) . . ?
C3 C2 C1 119.97(16) . . ?
C2 C3 C4 118.24(15) . . ?
N1 C4 C3 130.31(15) . . ?
N1 C4 C21 107.90(14) . . ?
C3 C4 C21 121.78(15) . . ?
C20 C5 N1 109.45(14) . . ?
C20 C5 C6 126.13(15) . . ?
N1 C5 C6 124.21(14) . . ?
C7 C6 C11 119.16(16) . . ?
C7 C6 C5 120.47(16) . . ?
C11 C6 C5 120.35(15) . . ?
C8 C7 C6 121.40(17) . . ?
C7 C8 C9 119.62(17) . . ?
C10 C9 C8 120.16(17) . . ?
C9 C10 C11 121.37(17) . . ?
C10 C11 N2 116.17(15) . . ?
C10 C11 C6 118.28(16) . . ?
N2 C11 C6 124.87(15) . . ?
N2 C12 N3 120.03(15) . . ?
N2 C12 C19 123.78(15) . . ?
N3 C12 C19 116.15(14) . . ?
N3 C13 C14 112.22(14) . . ?
N4 C14 C15 122.25(16) . . ?
N4 C14 C13 115.58(15) . . ?
C15 C14 C13 122.17(15) . . ?
C16 C15 C14 119.02(17) . . ?
C17 C16 C15 119.15(18) . . ?
C18 C17 C16 117.92(18) . . ?
N4 C18 C17 123.91(17) . . ?
C20 C19 C12 107.14(12) . . ?
C5 C20 C21 107.11(14) . . ?
C5 C20 C19 121.84(15) . . ?
C21 C20 C19 131.04(14) . . ?
C22 C21 C4 119.34(15) . . ?
C22 C21 C20 134.02(15) . . ?
C4 C21 C20 106.62(14) . . ?
C1 C22 C21 117.76(15) . . ?

loop_
_geom_bond_atom_site_label_1
_geom_bond_atom_site_label_2
_geom_bond_distance
_geom_bond_site_symmetry_2
_geom_bond_publ_flag
Br1 C1 1.9030(17) . ?
N1 C4 1.372(2) . ?
N1 C5 1.382(2) . ?
N2 C12 1.298(2) . ?
N2 C11 1.405(2) . ?
N4 C14 1.340(2) . ?
N4 C18 1.340(2) . ?
N3 C12 1.340(2) . ?
N3 C13 1.455(2) . ?
C1 C22 1.374(2) . ?
C1 C2 1.404(2) . ?
C2 C3 1.380(2) . ?
C3 C4 1.390(2) . ?
C4 C21 1.421(2) . ?
C5 C20 1.377(2) . ?
C5 C6 1.451(2) . ?
C6 C7 1.404(2) . ?
C6 C11 1.415(2) . ?
C7 C8 1.378(3) . ?
C8 C9 1.388(3) . ?
C9 C10 1.385(3) . ?
C10 C11 1.403(2) . ?
C12 C19 1.514(2) . ?
C13 C14 1.509(2) . ?
C14 C15 1.387(2) . ?
C15 C16 1.385(3) . ?
C16 C17 1.384(3) . ?
C17 C18 1.377(3) . ?
C19 C20 1.493(2) . ?
C20 C21 1.429(2) . ?
C21 C22 1.403(2) . ?

loop_
_geom_torsion_atom_site_label_1
_geom_torsion_atom_site_label_2
_geom_torsion_atom_site_label_3
_geom_torsion_atom_site_label_4
_geom_torsion
_geom_torsion_site_symmetry_1
_geom_torsion_site_symmetry_2
_geom_torsion_site_symmetry_3
_geom_torsion_site_symmetry_4
_geom_torsion_publ_flag
C22 C1 C2 C3 0.1(3) . . . . ?
Br1 C1 C2 C3 -177.38(14) . . . . ?
C1 C2 C3 C4 0.9(3) . . . . ?
C5 N1 C4 C3 179.98(17) . . . . ?
C5 N1 C4 C21 -1.45(18) . . . . ?
C2 C3 C4 N1 177.11(17) . . . . ?
C2 C3 C4 C21 -1.3(3) . . . . ?
C4 N1 C5 C20 1.55(19) . . . . ?
C4 N1 C5 C6 176.43(15) . . . . ?
C20 C5 C6 C7 143.03(18) . . . . ?
N1 C5 C6 C7 -31.0(2) . . . . ?
C20 C5 C6 C11 -35.5(2) . . . . ?
N1 C5 C6 C11 150.44(16) . . . . ?
C11 C6 C7 C8 0.6(3) . . . . ?
C5 C6 C7 C8 -177.95(16) . . . . ?
C6 C7 C8 C9 0.1(3) . . . . ?
C7 C8 C9 C10 -0.6(3) . . . . ?
C8 C9 C10 C11 0.5(3) . . . . ?
C9 C10 C11 N2 -170.82(15) . . . . ?
C9 C10 C11 C6 0.2(2) . . . . ?
C12 N2 C11 C10 -141.35(16) . . . . ?
C12 N2 C11 C6 48.3(2) . . . . ?
C7 C6 C11 C10 -0.7(2) . . . . ?
C5 C6 C11 C10 177.84(14) . . . . ?
C7 C6 C11 N2 169.41(15) . . . . ?
C5 C6 C11 N2 -12.0(2) . . . . ?
C11 N2 C12 N3 -177.08(14) . . . . ?
C11 N2 C12 C19 0.5(2) . . . . ?
C13 N3 C12 N2 -2.4(2) . . . . ?
C13 N3 C12 C19 179.82(14) . . . . ?
C12 N3 C13 C14 -69.01(19) . . . . ?
C18 N4 C14 C15 -1.2(3) . . . . ?
C18 N4 C14 C13 178.44(15) . . . . ?
N3 C13 C14 N4 -65.22(19) . . . . ?
N3 C13 C14 C15 114.39(18) . . . . ?
N4 C14 C15 C16 0.2(3) . . . . ?
C13 C14 C15 C16 -179.43(17) . . . . ?
C14 C15 C16 C17 1.2(3) . . . . ?
C15 C16 C17 C18 -1.5(3) . . . . ?
C14 N4 C18 C17 0.9(3) . . . . ?
C16 C17 C18 N4 0.4(3) . . . . ?
N2 C12 C19 C20 -65.78(19) . . . . ?
N3 C12 C19 C20 111.87(15) . . . . ?
N1 C5 C20 C21 -1.00(18) . . . . ?
C6 C5 C20 C21 -175.76(16) . . . . ?
N1 C5 C20 C19 179.61(14) . . . . ?
C6 C5 C20 C19 4.9(3) . . . . ?
C12 C19 C20 C5 58.8(2) . . . . ?
C12 C19 C20 C21 -120.40(18) . . . . ?
N1 C4 C21 C22 -178.01(15) . . . . ?
C3 C4 C21 C22 0.7(2) . . . . ?
N1 C4 C21 C20 0.82(18) . . . . ?
C3 C4 C21 C20 179.54(16) . . . . ?
C5 C20 C21 C22 178.69(18) . . . . ?
C19 C20 C21 C22 -2.0(3) . . . . ?
C5 C20 C21 C4 0.11(18) . . . . ?
C19 C20 C21 C4 179.42(16) . . . . ?
C2 C1 C22 C21 -0.7(3) . . . . ?
Br1 C1 C22 C21 176.79(12) . . . . ?
C4 C21 C22 C1 0.3(2) . . . . ?
C20 C21 C22 C1 -178.17(18) . . . . ?

loop_
_cod_related_entry_id
_cod_related_entry_database
_cod_related_entry_code
1 ChemSpider 21155831
